data_2241738
loop_
_publ_author_name
'Davis, Aaron B.'
'Fronczek, Frank R.'
'Wallace, Karl J.'

_publ_section_title
;
 Crystal structure of
 diaquabis(7-diethylamino-3-formyl-2-oxo-2<i>H</i>-chromen-4-olato-\k^2^<i>O</i>^3^,<i>O</i>^4^)zinc(II)
 dimethyl sulfoxide disolvate
;
_journal_coeditor_code ZL2668
_journal_issue 7
_journal_name_full 'Acta Crystallographica Section E'
_journal_page_first 1032
_journal_page_last 1036
_journal_paper_doi 10.1107/S2056989016009853
_journal_volume 72
_journal_year 2016
_chemical_formula_iupac '[Zn (C14 H14 N1 O4)2 (H2 O1)2], 2C2 H6 O S'
_chemical_formula_moiety 'C28 H32 N2 O10 Zn, 2(C2 H6 O S)'
_chemical_formula_sum 'C32 H44 N2 O12 S2 Zn'
_chemical_formula_weight 778.18
_chemical_name_systematic
'Diaquabis(7-diethylamino-3-formyl-2-oxo-2<i>H</i>-chromen-4-olato-\k^2^<i>O</i>^3^,<i>O</i>^4^)zinc(II) dimethyl sulfoxide disolvate'
_space_group_crystal_system monoclinic
_space_group_IT_number 14
_space_group_name_Hall '-P 2yn'
_space_group_name_H-M_alt 'P 1 21/n 1'
_symmetry_space_group_name_Hall '-P 2yn'
_symmetry_space_group_name_H-M 'P 1 21/n 1'
_atom_sites_solution_hydrogens mixed
_audit_creation_method SHELXL-2014/7
_cell_angle_alpha 90
_cell_angle_beta 94.210(2)
_cell_angle_gamma 90
_cell_formula_units_Z 2
_cell_length_a 5.2704(2)
_cell_length_b 20.2885(8)
_cell_length_c 16.0314(8)
_cell_measurement_reflns_used 9942
_cell_measurement_temperature 90.0(5)
_cell_measurement_theta_max 35.64
_cell_measurement_theta_min 2.74
_cell_volume 1709.59(13)
_computing_cell_refinement
;
SAINT (Bruker, 2009)
;
_computing_data_collection
;
APEX2 (Bruker, 2009)
;
_computing_data_reduction
;
SAINT (Bruker, 2009)
;
_computing_publication_material
;
SHELXL2014 (Sheldrick, 2015)
;
_computing_structure_refinement
;
SHELXL2014 (Sheldrick, 2015)
;
_computing_structure_solution
;
SHELXS97 (Sheldrick, 2008)
;
_diffrn_ambient_temperature 90.0(5)
_diffrn_measured_fraction_theta_full 1.000
_diffrn_measured_fraction_theta_max 0.999
_diffrn_measurement_device_type 'Bruker Kappa APEXII CCD DUO'
_diffrn_measurement_method '\f and \w scans'
_diffrn_radiation_monochromator 'TRIUMPH curved graphite'
_diffrn_radiation_source 'fine-focus sealed tube'
_diffrn_radiation_type MoK\a
_diffrn_radiation_wavelength 0.71073
_diffrn_reflns_av_R_equivalents 0.0344
_diffrn_reflns_limit_h_max 8
_diffrn_reflns_limit_h_min -8
_diffrn_reflns_limit_k_max 33
_diffrn_reflns_limit_k_min -32
_diffrn_reflns_limit_l_max 26
_diffrn_reflns_limit_l_min -26
_diffrn_reflns_number 52833
_diffrn_reflns_theta_full 25.000
_diffrn_reflns_theta_max 35.682
_diffrn_reflns_theta_min 1.622
_exptl_absorpt_coefficient_mu 0.906
_exptl_absorpt_correction_T_max 0.9476
_exptl_absorpt_correction_T_min 0.8393
_exptl_absorpt_correction_type multi-scan
_exptl_absorpt_process_details
;
(SADABS; Sheldrick, 2004)
;
_exptl_crystal_colour colorless
_exptl_crystal_density_diffrn 1.512
_exptl_crystal_description needle
_exptl_crystal_F_000 816
_exptl_crystal_size_max 0.420
_exptl_crystal_size_mid 0.130
_exptl_crystal_size_min 0.060
_refine_diff_density_max 0.640
_refine_diff_density_min -0.289
_refine_ls_extinction_method none
_refine_ls_goodness_of_fit_ref 1.050
_refine_ls_hydrogen_treatment mixed
_refine_ls_matrix_type full
_refine_ls_number_parameters 233
_refine_ls_number_reflns 7923
_refine_ls_number_restraints 2
_refine_ls_restrained_S_all 1.051
_refine_ls_R_factor_all 0.0366
_refine_ls_R_factor_gt 0.0285
_refine_ls_shift/su_max 0.001
_refine_ls_shift/su_mean 0.000
_refine_ls_structure_factor_coef Fsqd
_refine_ls_weighting_details 'w=1/[\s^2^(Fo^2^)+(0.0370P)^2^+0.4839P] where P=(Fo^2^+2Fc^2^)/3'
_refine_ls_weighting_scheme calc
_refine_ls_wR_factor_gt 0.0706
_refine_ls_wR_factor_ref 0.0739
_reflns_number_gt 6800
_reflns_number_total 7923
_reflns_threshold_expression 'I > 2\s(I)'
_cod_data_source_file zl2668sup1.cif
_cod_data_source_block I
_cod_database_code 2241738
_shelx_space_group_comment
;
The symmetry employed for this shelxl refinement is uniquely defined
by the following loop, which should always be used as a source of
symmetry information in preference to the above space-group names.
They are only intended as comments.
;
_shelx_estimated_absorpt_t_min 0.702
_shelx_estimated_absorpt_t_max 0.948

loop_
_space_group_symop_operation_xyz
'x, y, z'
'-x+1/2, y+1/2, -z+1/2'
'-x, -y, -z'
'x-1/2, -y-1/2, z-1/2'

loop_
_atom_site_type_symbol
_atom_site_label
_atom_site_fract_x
_atom_site_fract_y
_atom_site_fract_z
_atom_site_U_iso_or_equiv
_atom_site_adp_type
_atom_site_calc_flag
_atom_site_occupancy
Zn Zn1 1.0000 0.5000 0.5000 0.00796(3) Uani d 1
O O1 0.76292(12) 0.75420(3) 0.39084(4) 0.01077(11) Uani d 1
O O2 1.07150(13) 0.72578(3) 0.31308(4) 0.01409(12) Uani d 1
O O3 0.84598(12) 0.58615(3) 0.53466(4) 0.00965(10) Uani d 1
O O4 1.23910(12) 0.55264(3) 0.42845(4) 0.01070(11) Uani d 1
O O5 0.71499(13) 0.49969(3) 0.39585(4) 0.01339(12) Uani d 1
H H51 0.5673(19) 0.5100(7) 0.4057(10) 0.020 Uiso d 1
H H52 0.697(3) 0.4765(7) 0.3534(7) 0.020 Uiso d 1
N N1 0.08901(14) 0.83166(4) 0.54592(5) 0.01113(12) Uani d 1
C C2 0.95013(16) 0.71005(4) 0.37136(5) 0.00949(13) Uani d 1
C C3 0.97983(15) 0.64990(4) 0.42057(5) 0.00849(12) Uani d 1
C C4 0.82637(15) 0.63719(4) 0.48897(5) 0.00782(12) Uani d 1
C C4A 0.64144(15) 0.68716(4) 0.50673(5) 0.00800(12) Uani d 1
C C5 0.48155(16) 0.68183(4) 0.57310(5) 0.00925(13) Uani d 1
H H5 0.4947 0.6441 0.6082 0.011 Uiso calc 1
C C6 0.30707(16) 0.72985(4) 0.58833(5) 0.01032(13) Uani d 1
H H6 0.2068 0.7257 0.6349 0.012 Uiso calc 1
C C7 0.27487(16) 0.78592(4) 0.53494(5) 0.00915(13) Uani d 1
C C8 0.43691(16) 0.79177(4) 0.46922(5) 0.00975(13) Uani d 1
H H8 0.4241 0.8291 0.4335 0.012 Uiso calc 1
C C8A 0.61446(16) 0.74331(4) 0.45661(5) 0.00859(12) Uani d 1
C C9 1.18006(16) 0.60867(4) 0.39914(5) 0.00982(13) Uani d 1
H H9 1.2830 0.6251 0.3576 0.012 Uiso calc 1
C C10 -0.05833(17) 0.83018(5) 0.61973(6) 0.01397(15) Uani d 1
H H10A -0.1134 0.7843 0.6292 0.017 Uiso calc 1
H H10B -0.2132 0.8573 0.6086 0.017 Uiso calc 1
C C11 0.0875(2) 0.85532(6) 0.69888(6) 0.0237(2) Uani d 1
H H11A 0.2527 0.8331 0.7061 0.036 Uiso calc 1
H H11B -0.0103 0.8461 0.7473 0.036 Uiso calc 1
H H11C 0.1138 0.9030 0.6943 0.036 Uiso calc 1
C C10' 0.05448(17) 0.88743(4) 0.48901(6) 0.01302(14) Uani d 1
H H10C -0.1202 0.9048 0.4918 0.016 Uiso calc 1
H H10D 0.0711 0.8718 0.4312 0.016 Uiso calc 1
C C11' 0.24407(19) 0.94345(5) 0.50790(7) 0.01896(18) Uani d 1
H H11D 0.2154 0.9628 0.5624 0.028 Uiso calc 1
H H11E 0.2204 0.9773 0.4644 0.028 Uiso calc 1
H H11F 0.4179 0.9261 0.5089 0.028 Uiso calc 1
S S1 0.92308(4) 0.42229(2) 0.19940(2) 0.01629(5) Uani d 1
O O6 0.68156(15) 0.43188(5) 0.24310(6) 0.0304(2) Uani d 1
C C12 1.0926(2) 0.35719(6) 0.25330(6) 0.02078(19) Uani d 1
H H12A 1.0056 0.3153 0.2408 0.031 Uiso calc 1
H H12B 1.0995 0.3654 0.3137 0.031 Uiso calc 1
H H12C 1.2659 0.3551 0.2351 0.031 Uiso calc 1
C C13 1.1280(2) 0.48866(6) 0.23282(8) 0.0241(2) Uani d 1
H H13A 1.1447 0.4902 0.2941 0.036 Uiso calc 1
H H13B 1.0559 0.5303 0.2110 0.036 Uiso calc 1
H H13C 1.2959 0.4819 0.2117 0.036 Uiso calc 1

loop_
_atom_site_aniso_label
_atom_site_aniso_U_11
_atom_site_aniso_U_22
_atom_site_aniso_U_33
_atom_site_aniso_U_12
_atom_site_aniso_U_13
_atom_site_aniso_U_23
Zn1 0.00668(6) 0.00682(6) 0.01065(6) 0.00185(4) 0.00248(4) -0.00008(4)
O1 0.0130(3) 0.0096(3) 0.0103(2) 0.0026(2) 0.0048(2) 0.00221(19)
O2 0.0158(3) 0.0148(3) 0.0124(3) 0.0006(2) 0.0065(2) 0.0027(2)
O3 0.0115(3) 0.0071(2) 0.0107(2) 0.0026(2) 0.00331(19) 0.00131(18)
O4 0.0085(2) 0.0094(2) 0.0147(3) 0.0012(2) 0.0038(2) -0.0001(2)
O5 0.0082(3) 0.0180(3) 0.0140(3) 0.0031(2) 0.0009(2) -0.0041(2)
N1 0.0107(3) 0.0101(3) 0.0127(3) 0.0043(2) 0.0020(2) 0.0003(2)
C2 0.0098(3) 0.0096(3) 0.0092(3) 0.0001(3) 0.0018(2) -0.0003(2)
C3 0.0086(3) 0.0084(3) 0.0088(3) 0.0007(2) 0.0028(2) 0.0002(2)
C4 0.0074(3) 0.0077(3) 0.0084(3) 0.0004(2) 0.0008(2) -0.0006(2)
C4A 0.0079(3) 0.0073(3) 0.0090(3) 0.0012(2) 0.0020(2) 0.0001(2)
C5 0.0094(3) 0.0088(3) 0.0097(3) 0.0015(2) 0.0024(2) 0.0014(2)
C6 0.0105(3) 0.0095(3) 0.0113(3) 0.0024(3) 0.0031(3) 0.0013(2)
C7 0.0088(3) 0.0081(3) 0.0105(3) 0.0017(2) 0.0006(2) -0.0009(2)
C8 0.0110(3) 0.0077(3) 0.0107(3) 0.0023(3) 0.0017(2) 0.0010(2)
C8A 0.0094(3) 0.0079(3) 0.0086(3) 0.0005(2) 0.0019(2) 0.0005(2)
C9 0.0086(3) 0.0102(3) 0.0110(3) -0.0003(3) 0.0031(2) -0.0008(2)
C10 0.0112(3) 0.0149(4) 0.0163(4) 0.0037(3) 0.0041(3) -0.0010(3)
C11 0.0239(5) 0.0321(6) 0.0155(4) 0.0050(4) 0.0034(3) -0.0067(4)
C10' 0.0106(3) 0.0103(3) 0.0180(4) 0.0031(3) 0.0001(3) 0.0014(3)
C11' 0.0153(4) 0.0106(4) 0.0312(5) 0.0008(3) 0.0028(4) -0.0005(3)
S1 0.00995(9) 0.02305(11) 0.01552(9) 0.00354(8) -0.00148(7) -0.00841(8)
O6 0.0089(3) 0.0480(5) 0.0346(4) 0.0016(3) 0.0025(3) -0.0249(4)
C12 0.0204(4) 0.0264(5) 0.0155(4) 0.0024(4) 0.0017(3) 0.0002(3)
C13 0.0160(4) 0.0238(5) 0.0319(5) 0.0009(4) -0.0015(4) -0.0105(4)

loop_
_atom_type_symbol
_atom_type_description
_atom_type_scat_dispersion_real
_atom_type_scat_dispersion_imag
_atom_type_scat_source
C C 0.0033 0.0016 'International Tables Vol C Tables 4.2.6.8 and 6.1.1.4'
H H 0.0000 0.0000 'International Tables Vol C Tables 4.2.6.8 and 6.1.1.4'
N N 0.0061 0.0033 'International Tables Vol C Tables 4.2.6.8 and 6.1.1.4'
O O 0.0106 0.0060 'International Tables Vol C Tables 4.2.6.8 and 6.1.1.4'
Zn Zn 0.2839 1.4301 'International Tables Vol C Tables 4.2.6.8 and 6.1.1.4'
S S 0.1246 0.1234 'International Tables Vol C Tables 4.2.6.8 and 6.1.1.4'

loop_
_geom_angle_atom_site_label_1
_geom_angle_atom_site_label_2
_geom_angle_atom_site_label_3
_geom_angle_site_symmetry_1
_geom_angle_site_symmetry_3
_geom_angle
O3 Zn1 O3 3_766 . 180.00(3)
O3 Zn1 O4 3_766 . 91.19(2)
O3 Zn1 O4 . . 88.81(2)
O3 Zn1 O4 3_766 3_766 88.81(2)
O3 Zn1 O4 . 3_766 91.19(2)
O4 Zn1 O4 . 3_766 180.0
O3 Zn1 O5 3_766 . 93.18(3)
O3 Zn1 O5 . . 86.82(3)
O4 Zn1 O5 . . 89.44(3)
O4 Zn1 O5 3_766 . 90.56(3)
O3 Zn1 O5 3_766 3_766 86.83(3)
O3 Zn1 O5 . 3_766 93.17(3)
O4 Zn1 O5 . 3_766 90.56(3)
O4 Zn1 O5 3_766 3_766 89.44(3)
O5 Zn1 O5 . 3_766 180.00(4)
C8A O1 C2 . . 121.56(6)
C4 O3 Zn1 . . 124.36(5)
C9 O4 Zn1 . . 122.01(5)
Zn1 O5 H51 . . 117.4(11)
Zn1 O5 H52 . . 131.9(11)
H51 O5 H52 . . 104.3(15)
C7 N1 C10' . . 120.21(7)
C7 N1 C10 . . 121.15(7)
C10' N1 C10 . . 118.26(7)
O2 C2 O1 . . 115.34(7)
O2 C2 C3 . . 126.61(8)
O1 C2 C3 . . 118.04(7)
C9 C3 C4 . . 123.69(7)
C9 C3 C2 . . 114.74(7)
C4 C3 C2 . . 121.43(7)
O3 C4 C3 . . 124.22(7)
O3 C4 C4A . . 119.03(7)
C3 C4 C4A . . 116.75(7)
C8A C4A C5 . . 117.14(7)
C8A C4A C4 . . 119.98(7)
C5 C4A C4 . . 122.88(7)
C6 C5 C4A . . 121.67(7)
C6 C5 H5 . . 119.2
C4A C5 H5 . . 119.2
C5 C6 C7 . . 120.71(7)
C5 C6 H6 . . 119.6
C7 C6 H6 . . 119.6
N1 C7 C8 . . 121.16(7)
N1 C7 C6 . . 121.18(7)
C8 C7 C6 . . 117.64(7)
C8A C8 C7 . . 120.23(7)
C8A C8 H8 . . 119.9
C7 C8 H8 . . 119.9
O1 C8A C8 . . 115.27(7)
O1 C8A C4A . . 122.18(7)
C8 C8A C4A . . 122.55(7)
O4 C9 C3 . . 127.84(8)
O4 C9 H9 . . 116.1
C3 C9 H9 . . 116.1
N1 C10 C11 . . 113.70(8)
N1 C10 H10A . . 108.8
C11 C10 H10A . . 108.8
N1 C10 H10B . . 108.8
C11 C10 H10B . . 108.8
H10A C10 H10B . . 107.7
C10 C11 H11A . . 109.5
C10 C11 H11B . . 109.5
H11A C11 H11B . . 109.5
C10 C11 H11C . . 109.5
H11A C11 H11C . . 109.5
H11B C11 H11C . . 109.5
N1 C10' C11' . . 113.80(8)
N1 C10' H10C . . 108.8
C11' C10' H10C . . 108.8
N1 C10' H10D . . 108.8
C11' C10' H10D . . 108.8
H10C C10' H10D . . 107.7
C10' C11' H11D . . 109.5
C10' C11' H11E . . 109.5
H11D C11' H11E . . 109.5
C10' C11' H11F . . 109.5
H11D C11' H11F . . 109.5
H11E C11' H11F . . 109.5
O6 S1 C12 . . 106.27(6)
O6 S1 C13 . . 106.01(5)
C12 S1 C13 . . 98.22(6)
S1 C12 H12A . . 109.5
S1 C12 H12B . . 109.5
H12A C12 H12B . . 109.5
S1 C12 H12C . . 109.5
H12A C12 H12C . . 109.5
H12B C12 H12C . . 109.5
S1 C13 H13A . . 109.5
S1 C13 H13B . . 109.5
H13A C13 H13B . . 109.5
S1 C13 H13C . . 109.5
H13A C13 H13C . . 109.5
H13B C13 H13C . . 109.5

loop_
_geom_bond_atom_site_label_1
_geom_bond_atom_site_label_2
_geom_bond_site_symmetry_2
_geom_bond_distance
Zn1 O3 3_766 2.0221(6)
Zn1 O3 . 2.0221(6)
Zn1 O4 . 2.0631(6)
Zn1 O4 3_766 2.0632(6)
Zn1 O5 . 2.1624(7)
Zn1 O5 3_766 2.1624(7)
O1 C8A . 1.3762(10)
O1 C2 . 1.3852(10)
O2 C2 . 1.2132(10)
O3 C4 . 1.2683(10)
O4 C9 . 1.2603(10)
O5 H51 . 0.832(9)
O5 H52 . 0.827(9)
N1 C7 . 1.3700(11)
N1 C10' . 1.4565(11)
N1 C10 . 1.4624(12)
C2 C3 . 1.4552(11)
C3 C9 . 1.4088(11)
C3 C4 . 1.4330(11)
C4 C4A . 1.4490(11)
C4A C8A . 1.3953(11)
C4A C5 . 1.4091(11)
C5 C6 . 1.3739(11)
C5 H5 . 0.9500
C6 C7 . 1.4263(12)
C6 H6 . 0.9500
C7 C8 . 1.4090(11)
C8 C8A . 1.3823(11)
C8 H8 . 0.9500
C9 H9 . 0.9500
C10 C11 . 1.5224(14)
C10 H10A . 0.9900
C10 H10B . 0.9900
C11 H11A . 0.9800
C11 H11B . 0.9800
C11 H11C . 0.9800
C10' C11' . 1.5289(14)
C10' H10C . 0.9900
C10' H10D . 0.9900
C11' H11D . 0.9800
C11' H11E . 0.9800
C11' H11F . 0.9800
S1 O6 . 1.5100(8)
S1 C12 . 1.7822(11)
S1 C13 . 1.7836(11)
C12 H12A . 0.9800
C12 H12B . 0.9800
C12 H12C . 0.9800
C13 H13A . 0.9800
C13 H13B . 0.9800
C13 H13C . 0.9800

loop_
_geom_hbond_atom_site_label_D
_geom_hbond_atom_site_label_H
_geom_hbond_atom_site_label_A
_geom_hbond_site_symmetry_A
_geom_hbond_distance_DH
_geom_hbond_distance_HA
_geom_hbond_distance_DA
_geom_hbond_angle_DHA
O5 H52 O6 . 0.827(9) 1.983(9) 2.8030(11) 171.2(15)
O5 H51 O4 1_455 0.832(9) 1.992(9) 2.8126(9) 168.8(14)
C12 H12B O3 3_766 0.98 2.62 3.5805(12) 167.0
C13 H13A O4 . 0.98 2.52 3.4050(13) 150.6
C13 H13C O6 1_655 0.98 2.29 3.1299(14) 142.6

loop_
_geom_torsion_atom_site_label_1
_geom_torsion_atom_site_label_2
_geom_torsion_atom_site_label_3
_geom_torsion_atom_site_label_4
_geom_torsion
C8A O1 C2 O2 -178.59(8)
C8A O1 C2 C3 2.40(11)
O2 C2 C3 C9 3.39(13)
O1 C2 C3 C9 -177.73(7)
O2 C2 C3 C4 179.19(8)
O1 C2 C3 C4 -1.93(11)
Zn1 O3 C4 C3 -22.08(11)
Zn1 O3 C4 C4A 159.09(6)
C9 C3 C4 O3 -3.62(13)
C2 C3 C4 O3 -179.04(8)
C9 C3 C4 C4A 175.24(7)
C2 C3 C4 C4A -0.18(11)
O3 C4 C4A C8A -179.20(7)
C3 C4 C4A C8A 1.88(11)
O3 C4 C4A C5 0.24(12)
C3 C4 C4A C5 -178.68(7)
C8A C4A C5 C6 -0.29(12)
C4 C4A C5 C6 -179.74(8)
C4A C5 C6 C7 2.53(13)
C10' N1 C7 C8 0.37(12)
C10 N1 C7 C8 -172.43(8)
C10' N1 C7 C6 -178.06(8)
C10 N1 C7 C6 9.15(12)
C5 C6 C7 N1 175.22(8)
C5 C6 C7 C8 -3.26(12)
N1 C7 C8 C8A -176.64(8)
C6 C7 C8 C8A 1.84(12)
C2 O1 C8A C8 179.44(7)
C2 O1 C8A C4A -0.73(12)
C7 C8 C8A O1 -179.82(7)
C7 C8 C8A C4A 0.35(13)
C5 C4A C8A O1 179.02(7)
C4 C4A C8A O1 -1.52(12)
C5 C4A C8A C8 -1.16(12)
C4 C4A C8A C8 178.30(8)
Zn1 O4 C9 C3 13.02(12)
C4 C3 C9 O4 8.25(14)
C2 C3 C9 O4 -176.05(8)
C7 N1 C10 C11 75.54(11)
C10' N1 C10 C11 -97.39(10)
C7 N1 C10' C11' -80.01(10)
C10 N1 C10' C11' 92.99(10)

_cod_database_fobs_code 2241738
